data_7017892
loop_
_publ_author_name
'Diwan, Kiran'
'Singh, Bandana'
'Singh, Santosh K.'
'Drew, Michael G. B.'
'Singh, Nanhai'

_publ_section_title
;
 Facile in situ copper(II) mediated C-S bond activation transforming
 dithiocarbimate to carbamate and thiocarbamate generating Cu(II) and
 Cu(I) complexes.
;
_journal_issue 2
_journal_name_full 'Dalton transactions (Cambridge, England : 2003)'
_journal_page_first 367
_journal_page_last 369
_journal_paper_doi 10.1039/c1dt11622c
_journal_volume 41
_journal_year 2012
_chemical_formula_sum 'C58 H66 Cl2 Cu4 N10 O25 S2'
_chemical_formula_weight 1692.39
_chemical_name_systematic
;

?

;
_space_group_IT_number 14
_symmetry_cell_setting monoclinic
_symmetry_space_group_name_Hall '-P 2yn'
_symmetry_space_group_name_H-M 'P 1 21/n 1'
_atom_sites_solution_hydrogens geom
_atom_sites_solution_primary direct
_atom_sites_solution_secondary difmap
_audit_creation_method SHELXL-97
_cell_angle_alpha 90.00
_cell_angle_beta 95.373(6)
_cell_angle_gamma 90.00
_cell_formula_units_Z 4
_cell_length_a 12.1797(8)
_cell_length_b 18.8798(8)
_cell_length_c 29.5552(18)
_cell_measurement_reflns_used 42014
_cell_measurement_temperature 150(2)
_cell_measurement_theta_max 30.00
_cell_measurement_theta_min 2.55
_cell_volume 6766.4(7)
_computing_cell_refinement 'Crysalis, Oxford Diffraction'
_computing_data_collection 'Crysalis, Oxford Diffraction'
_computing_data_reduction 'Crysalis, Oxford Diffraction'
_computing_molecular_graphics PLATON(Spek,2004)
_computing_structure_refinement 'SHELXL-97 (Sheldrick, 1997)'
_computing_structure_solution 'SHELXS-97 (Sheldrick, 1997)'
_diffrn_ambient_temperature 150(2)
_diffrn_measured_fraction_theta_full 0.982
_diffrn_measured_fraction_theta_max 0.982
_diffrn_measurement_device 'Oxford Diffaction X-Calibur System'
_diffrn_measurement_method '321 frames, counting time 10 s.'
_diffrn_radiation_monochromator graphite
_diffrn_radiation_source 'fine-focus sealed tube'
_diffrn_radiation_type MoK\a
_diffrn_radiation_wavelength 0.71073
_diffrn_reflns_av_R_equivalents 0.0986
_diffrn_reflns_av_sigmaI/netI 0.2715
_diffrn_reflns_limit_h_max 17
_diffrn_reflns_limit_h_min -15
_diffrn_reflns_limit_k_max 26
_diffrn_reflns_limit_k_min -12
_diffrn_reflns_limit_l_max 39
_diffrn_reflns_limit_l_min -41
_diffrn_reflns_number 42014
_diffrn_reflns_theta_full 30.00
_diffrn_reflns_theta_max 30.00
_diffrn_reflns_theta_min 2.55
_exptl_absorpt_coefficient_mu 1.469
_exptl_absorpt_correction_T_max 1.000
_exptl_absorpt_correction_T_min 0.877
_exptl_absorpt_correction_type empirical
_exptl_absorpt_process_details 'ABSPACK, Oxford Diffraction Ltd'
_exptl_crystal_colour blue
_exptl_crystal_density_diffrn 1.661
_exptl_crystal_density_method 'not measured'
_exptl_crystal_description block
_exptl_crystal_F_000 3456
_exptl_crystal_size_max 0.24
_exptl_crystal_size_mid 0.19
_exptl_crystal_size_min 0.19
_refine_diff_density_max 1.372
_refine_diff_density_min -1.034
_refine_diff_density_rms 0.150
_refine_ls_extinction_method none
_refine_ls_goodness_of_fit_ref 0.811
_refine_ls_hydrogen_treatment constr
_refine_ls_matrix_type full
_refine_ls_number_parameters 912
_refine_ls_number_reflns 19385
_refine_ls_number_restraints 42
_refine_ls_restrained_S_all 0.810
_refine_ls_R_factor_all 0.1965
_refine_ls_R_factor_gt 0.0733
_refine_ls_shift/su_max 0.000
_refine_ls_shift/su_mean 0.000
_refine_ls_structure_factor_coef Fsqd
_refine_ls_weighting_details
;

_refine_ls_weighting_details

w=1/[\s^2^(Fo^2^)+(0.0644P)^2^+0.0000P] where P=(Fo^2^+2Fc^2^)/3

;
_refine_ls_weighting_scheme calc
_refine_ls_wR_factor_gt 0.1494
_refine_ls_wR_factor_ref 0.1723
_reflns_number_gt 6984
_reflns_number_total 19385
_reflns_threshold_expression >2sigma(I)
_cod_data_source_file c1dt11622c.txt
_cod_data_source_block Complex2
_cod_original_cell_volume 6766.3(7)
_cod_original_sg_symbol_H-M P21/n
_cod_original_formula_sum 'C58 H66 Cl2 Cu4 N10 O25 S2 '
_cod_database_code 7017892

loop_
_symmetry_equiv_pos_as_xyz
'x, y, z'
'-x+1/2, y+1/2, -z+1/2'
'-x, -y, -z'
'x-1/2, -y-1/2, z-1/2'

loop_
_atom_site_label
_atom_site_type_symbol
_atom_site_fract_x
_atom_site_fract_y
_atom_site_fract_z
_atom_site_U_iso_or_equiv
_atom_site_adp_type
_atom_site_occupancy
_atom_site_symmetry_multiplicity
_atom_site_calc_flag
_atom_site_refinement_flags
Cu2 Cu 0.52677(6) 0.07261(4) 0.20109(3) 0.01391(19) Uani 1 1 d .
Cu4 Cu 0.49362(6) 0.13373(4) 0.28923(3) 0.01168(18) Uani 1 1 d .
Cu1 Cu 0.47144(6) 0.31831(4) 0.30048(3) 0.01121(18) Uani 1 1 d .
Cu3 Cu 0.50343(6) 0.25523(4) 0.21328(3) 0.01079(17) Uani 1 1 d .
O1 O 0.4199(3) 0.07116(19) 0.24517(14) 0.0161(10) Uani 1 1 d .
H1 H 0.3530 0.0474 0.2451 0.019 Uiso 1 1 calc R
O2 O 0.5859(3) 0.15210(18) 0.23926(13) 0.0098(9) Uani 1 1 d .
H2 H 0.6659 0.1533 0.2470 0.012 Uiso 1 1 calc R
O3 O 0.4130(3) 0.23693(19) 0.26358(14) 0.0123(9) Uani 1 1 d .
H3 H 0.3330 0.2357 0.2559 0.015 Uiso 1 1 calc R
O4 O 0.5783(3) 0.31798(19) 0.25755(14) 0.0142(10) Uani 1 1 d .
H4 H 0.6458 0.3410 0.2578 0.017 Uiso 1 1 calc R
N11 N 0.3780(4) 0.3019(2) 0.35154(17) 0.0124(11) Uani 1 1 d U
C12 C 0.2789(5) 0.2714(3) 0.3483(2) 0.0158(15) Uani 1 1 d .
H12 H 0.2461 0.2593 0.3197 0.019 Uiso 1 1 calc R
C13 C 0.2227(6) 0.2571(3) 0.3859(2) 0.0250(18) Uani 1 1 d .
H13 H 0.1534 0.2360 0.3827 0.030 Uiso 1 1 calc R
C14 C 0.2716(6) 0.2747(3) 0.4278(3) 0.0302(19) Uani 1 1 d .
H14 H 0.2367 0.2646 0.4537 0.036 Uiso 1 1 calc R
C15 C 0.3720(6) 0.3072(3) 0.4314(2) 0.0226(16) Uani 1 1 d .
H15 H 0.4052 0.3202 0.4599 0.027 Uiso 1 1 calc R
C16 C 0.4242(5) 0.3209(3) 0.3930(2) 0.0143(14) Uani 1 1 d U
C17 C 0.5331(5) 0.3552(3) 0.3927(2) 0.0159(14) Uani 1 1 d U
C18 C 0.5943(6) 0.3824(3) 0.4307(2) 0.0291(19) Uani 1 1 d .
H18 H 0.5678 0.3799 0.4591 0.035 Uiso 1 1 calc R
C19 C 0.6948(6) 0.4130(4) 0.4257(3) 0.0314(19) Uani 1 1 d .
H19 H 0.7359 0.4321 0.4509 0.038 Uiso 1 1 calc R
C20 C 0.7343(6) 0.4157(3) 0.3844(3) 0.0299(19) Uani 1 1 d .
H20 H 0.8033 0.4351 0.3812 0.036 Uiso 1 1 calc R
C21 C 0.6704(5) 0.3891(3) 0.3471(2) 0.0181(15) Uani 1 1 d U
H21 H 0.6960 0.3919 0.3185 0.022 Uiso 1 1 calc R
N22 N 0.5725(4) 0.3594(2) 0.35165(18) 0.0154(12) Uani 1 1 d .
N31 N 0.4261(4) 0.0298(2) 0.15146(18) 0.0159(12) Uani 1 1 d .
C32 C 0.3291(5) -0.0002(3) 0.1561(2) 0.0214(16) Uani 1 1 d .
H32 H 0.3040 -0.0018 0.1848 0.026 Uiso 1 1 calc R
C33 C 0.2646(6) -0.0287(3) 0.1203(2) 0.0247(17) Uani 1 1 d .
H33 H 0.1972 -0.0494 0.1249 0.030 Uiso 1 1 calc R
C34 C 0.3001(6) -0.0266(3) 0.0778(3) 0.0266(17) Uani 1 1 d .
H34 H 0.2568 -0.0451 0.0531 0.032 Uiso 1 1 calc R
C35 C 0.4025(5) 0.0038(3) 0.0723(2) 0.0232(16) Uani 1 1 d .
H35 H 0.4296 0.0051 0.0439 0.028 Uiso 1 1 calc R
C36 C 0.4627(5) 0.0318(3) 0.1101(2) 0.0180(15) Uani 1 1 d .
C37 C 0.5733(5) 0.0659(3) 0.1086(2) 0.0163(14) Uani 1 1 d .
C38 C 0.6255(5) 0.0744(3) 0.0696(2) 0.0196(15) Uani 1 1 d .
H38 H 0.5931 0.0582 0.0418 0.024 Uiso 1 1 calc R
C39 C 0.7279(5) 0.1077(3) 0.0728(2) 0.0199(15) Uani 1 1 d .
H39 H 0.7645 0.1145 0.0469 0.024 Uiso 1 1 calc R
C40 C 0.7743(6) 0.1302(3) 0.1140(2) 0.0183(16) Uani 1 1 d .
H40 H 0.8428 0.1524 0.1166 0.022 Uiso 1 1 calc R
C41 C 0.7172(5) 0.1196(3) 0.1522(2) 0.0155(14) Uani 1 1 d .
H41 H 0.7488 0.1346 0.1805 0.019 Uiso 1 1 calc R
N42 N 0.6188(4) 0.0885(2) 0.14927(18) 0.0159(12) Uani 1 1 d .
N51 N 0.5870(4) 0.2777(2) 0.16107(18) 0.0123(11) Uani 1 1 d .
C52 C 0.6864(5) 0.3091(3) 0.1635(2) 0.0164(15) Uani 1 1 d .
H52 H 0.7198 0.3219 0.1919 0.020 Uiso 1 1 calc R
C53 C 0.7412(6) 0.3231(3) 0.1254(2) 0.0218(16) Uani 1 1 d .
H53 H 0.8094 0.3456 0.1281 0.026 Uiso 1 1 calc R
C54 C 0.6919(6) 0.3028(3) 0.0837(2) 0.0229(16) Uani 1 1 d .
H54 H 0.7267 0.3114 0.0576 0.027 Uiso 1 1 calc R
C55 C 0.5906(5) 0.2694(3) 0.0807(2) 0.0170(15) Uani 1 1 d .
H55 H 0.5569 0.2550 0.0527 0.020 Uiso 1 1 calc R
C56 C 0.5397(5) 0.2577(3) 0.1203(2) 0.0139(14) Uani 1 1 d .
C57 C 0.4312(5) 0.2236(3) 0.1212(2) 0.0140(14) Uani 1 1 d U
C58 C 0.3657(6) 0.2050(3) 0.0827(2) 0.0201(16) Uani 1 1 d .
H58 H 0.3894 0.2117 0.0540 0.024 Uiso 1 1 calc R
C59 C 0.2634(6) 0.1758(3) 0.0879(2) 0.0253(17) Uani 1 1 d .
H59 H 0.2180 0.1616 0.0624 0.030 Uiso 1 1 calc R
C60 C 0.2286(6) 0.1678(3) 0.1303(2) 0.0229(17) Uani 1 1 d .
H60 H 0.1590 0.1497 0.1341 0.028 Uiso 1 1 calc R
C61 C 0.2992(5) 0.1871(3) 0.1669(2) 0.0187(15) Uani 1 1 d .
H61 H 0.2770 0.1804 0.1958 0.022 Uiso 1 1 calc R
N62 N 0.3978(4) 0.2149(2) 0.16304(18) 0.0123(12) Uani 1 1 d .
N71 N 0.5940(4) 0.1728(2) 0.34066(18) 0.0148(12) Uani 1 1 d .
C72 C 0.6937(5) 0.2029(3) 0.3386(2) 0.0184(16) Uani 1 1 d .
H72 H 0.7192 0.2096 0.3102 0.022 Uiso 1 1 calc R
C73 C 0.7594(6) 0.2243(3) 0.3763(2) 0.0237(17) Uani 1 1 d .
H73 H 0.8278 0.2448 0.3734 0.028 Uiso 1 1 calc R
C74 C 0.7224(6) 0.2151(3) 0.4185(2) 0.0236(17) Uani 1 1 d .
H74 H 0.7655 0.2293 0.4445 0.028 Uiso 1 1 calc R
C75 C 0.6198(6) 0.1842(3) 0.4216(2) 0.0194(15) Uani 1 1 d .
H75 H 0.5927 0.1781 0.4498 0.023 Uiso 1 1 calc R
C76 C 0.5590(5) 0.1629(3) 0.3825(2) 0.0167(15) Uani 1 1 d .
C77 C 0.4490(5) 0.1290(3) 0.3822(2) 0.0166(15) Uani 1 1 d .
C78 C 0.3928(5) 0.1169(3) 0.4202(2) 0.0196(15) Uani 1 1 d .
H78 H 0.4252 0.1283 0.4491 0.023 Uiso 1 1 calc R
C79 C 0.2884(6) 0.0877(3) 0.4149(2) 0.0234(17) Uani 1 1 d .
H79 H 0.2485 0.0807 0.4398 0.028 Uiso 1 1 calc R
C80 C 0.2452(5) 0.0694(3) 0.3724(2) 0.0183(15) Uani 1 1 d .
H80 H 0.1755 0.0490 0.3684 0.022 Uiso 1 1 calc R
C81 C 0.3032(5) 0.0808(3) 0.3352(2) 0.0162(15) Uani 1 1 d .
H81 H 0.2729 0.0674 0.3065 0.019 Uiso 1 1 calc R
N82 N 0.4015(4) 0.1106(2) 0.34029(17) 0.0138(12) Uani 1 1 d .
N91 N 0.6527(4) -0.0136(3) 0.23513(18) 0.0151(12) Uani 1 1 d .
S92 S 0.75407(13) 0.00348(8) 0.27109(6) 0.0144(4) Uani 1 1 d .
O93 O 0.8462(3) -0.0452(2) 0.26997(15) 0.0181(10) Uani 1 1 d .
O94 O 0.7846(3) 0.0772(2) 0.26545(15) 0.0180(10) Uani 1 1 d .
C95 C 0.7083(6) -0.0021(3) 0.3264(2) 0.0179(15) Uani 1 1 d .
C96 C 0.7825(5) 0.0161(3) 0.3631(2) 0.0180(15) Uani 1 1 d .
H96 H 0.8534 0.0306 0.3581 0.022 Uiso 1 1 calc R
C97 C 0.7526(6) 0.0128(3) 0.4064(2) 0.0252(17) Uani 1 1 d .
H97 H 0.8029 0.0252 0.4307 0.030 Uiso 1 1 calc R
C98 C 0.6453(6) -0.0094(3) 0.4143(2) 0.0246(17) Uani 1 1 d .
C99 C 0.5713(6) -0.0262(3) 0.3783(2) 0.0219(16) Uani 1 1 d .
H99 H 0.5003 -0.0402 0.3834 0.026 Uiso 1 1 calc R
C100 C 0.6012(5) -0.0225(3) 0.3336(2) 0.0191(15) Uani 1 1 d .
H100 H 0.5503 -0.0335 0.3092 0.023 Uiso 1 1 calc R
C101 C 0.6120(6) -0.0141(4) 0.4619(3) 0.041(2) Uani 1 1 d .
H10A H 0.5375 -0.0309 0.4611 0.062 Uiso 1 1 calc R
H10B H 0.6170 0.0320 0.4757 0.062 Uiso 1 1 calc R
H10C H 0.6602 -0.0462 0.4793 0.062 Uiso 1 1 calc R
C911 C 0.6210(5) -0.0815(3) 0.2314(2) 0.0201(16) Uani 1 1 d .
O912 O 0.6480(4) -0.1317(2) 0.25510(18) 0.0360(14) Uani 1 1 d .
O913 O 0.5455(4) -0.0875(2) 0.19500(15) 0.0218(11) Uani 1 1 d .
C914 C 0.4922(6) -0.1553(3) 0.1889(3) 0.0299(18) Uani 1 1 d .
H91A H 0.5471 -0.1919 0.1898 0.045 Uiso 1 1 calc R
H91B H 0.4489 -0.1563 0.1601 0.045 Uiso 1 1 calc R
H91C H 0.4453 -0.1629 0.2128 0.045 Uiso 1 1 calc R
N111 N 0.3504(4) 0.4033(2) 0.26616(18) 0.0156(12) Uani 1 1 d .
S112 S 0.25052(13) 0.38738(7) 0.22924(6) 0.0151(4) Uani 1 1 d .
O113 O 0.2215(3) 0.31386(19) 0.23507(16) 0.0207(11) Uani 1 1 d .
O114 O 0.1594(3) 0.4364(2) 0.23063(16) 0.0208(11) Uani 1 1 d .
C115 C 0.2971(5) 0.3941(3) 0.1743(2) 0.0142(14) Uani 1 1 d .
C116 C 0.4043(5) 0.4140(3) 0.1673(2) 0.0133(14) Uani 1 1 d .
H116 H 0.4548 0.4246 0.1920 0.016 Uiso 1 1 calc R
C117 C 0.4350(5) 0.4181(3) 0.1238(2) 0.0197(16) Uani 1 1 d .
H117 H 0.5065 0.4320 0.1195 0.024 Uiso 1 1 calc R
C118 C 0.3634(6) 0.4022(3) 0.0865(3) 0.0273(18) Uani 1 1 d .
C119 C 0.2558(6) 0.3805(3) 0.0944(2) 0.0270(18) Uani 1 1 d .
H119 H 0.2055 0.3686 0.0700 0.032 Uiso 1 1 calc R
C120 C 0.2247(6) 0.3769(3) 0.1378(2) 0.0221(17) Uani 1 1 d .
H120 H 0.1535 0.3625 0.1425 0.026 Uiso 1 1 calc R
C121 C 0.3952(7) 0.4064(4) 0.0385(3) 0.046(2) Uani 1 1 d .
H12A H 0.3399 0.3834 0.0184 0.069 Uiso 1 1 calc R
H12B H 0.4649 0.3832 0.0368 0.069 Uiso 1 1 calc R
H12C H 0.4011 0.4551 0.0298 0.069 Uiso 1 1 calc R
C131 C 0.3865(5) 0.4722(3) 0.2724(2) 0.0143(14) Uani 1 1 d U
O132 O 0.3565(4) 0.5243(2) 0.24878(15) 0.0210(11) Uani 1 1 d .
O133 O 0.4578(4) 0.4777(2) 0.30877(15) 0.0207(11) Uani 1 1 d U
C134 C 0.5090(6) 0.5446(3) 0.3147(3) 0.0317(19) Uani 1 1 d .
H13A H 0.5426 0.5571 0.2877 0.048 Uiso 1 1 calc R
H13B H 0.5645 0.5427 0.3400 0.048 Uiso 1 1 calc R
H13C H 0.4548 0.5796 0.3205 0.048 Uiso 1 1 calc R
Cl1 Cl 0.98818(14) 0.26195(9) 0.04656(6) 0.0259(4) Uani 1 1 d .
O11 O 0.9677(6) 0.1872(3) 0.0462(2) 0.075(2) Uani 1 1 d .
O12 O 0.8984(5) 0.2959(3) 0.02076(19) 0.0579(18) Uani 1 1 d .
O13 O 1.0873(4) 0.2753(3) 0.02549(18) 0.0554(17) Uani 1 1 d .
O14 O 0.9996(4) 0.2866(3) 0.09225(17) 0.0432(15) Uani 1 1 d .
Cl2 Cl 0.48667(15) 0.16501(9) 0.96352(6) 0.0259(4) Uani 1 1 d .
O21 O 0.4712(4) 0.1583(3) 0.91516(17) 0.0442(15) Uani 1 1 d .
O22 O 0.4511(5) 0.2350(3) 0.97644(18) 0.0508(17) Uani 1 1 d .
O23 O 0.6000(4) 0.1559(3) 0.97967(17) 0.0363(13) Uani 1 1 d .
O24 O 0.4218(4) 0.1124(3) 0.98478(19) 0.0503(16) Uani 1 1 d .
O5 O 0.3687(4) 0.6702(2) 0.23767(16) 0.0269(12) Uani 1 1 d .
O6 O 0.9944(6) 0.2215(4) 0.1847(2) 0.096(3) Uani 1 1 d .
O7 O 0.5112(4) 0.3675(3) 0.9189(2) 0.0616(18) Uani 1 1 d .
O8 O 0.4648(4) 0.3490(3) 0.82020(19) 0.0459(15) Uani 1 1 d .
O9 O 0.6590(7) -0.2743(3) 0.2599(3) 0.094(3) Uani 1 1 d .

loop_
_atom_site_aniso_label
_atom_site_aniso_U_11
_atom_site_aniso_U_22
_atom_site_aniso_U_33
_atom_site_aniso_U_23
_atom_site_aniso_U_13
_atom_site_aniso_U_12
Cu2 0.0134(5) 0.0145(4) 0.0144(5) -0.0028(3) 0.0044(4) -0.0029(3)
Cu4 0.0106(4) 0.0126(4) 0.0121(4) -0.0011(3) 0.0024(3) -0.0008(3)
Cu1 0.0091(4) 0.0104(4) 0.0142(4) -0.0021(3) 0.0013(3) 0.0000(3)
Cu3 0.0068(4) 0.0121(4) 0.0133(4) -0.0020(3) -0.0002(3) -0.0006(3)
O1 0.012(2) 0.014(2) 0.024(3) -0.0032(18) 0.009(2) -0.0046(17)
O2 0.006(2) 0.009(2) 0.015(2) 0.0003(17) 0.0085(19) 0.0006(16)
O3 0.004(2) 0.018(2) 0.015(2) -0.0011(18) -0.0009(19) 0.0006(17)
O4 0.007(2) 0.020(2) 0.015(3) -0.0020(18) -0.004(2) -0.0061(17)
N11 0.0119(14) 0.0121(13) 0.0131(14) 0.0007(9) 0.0017(9) 0.0016(9)
C12 0.016(4) 0.013(3) 0.018(4) 0.005(3) 0.000(3) 0.005(3)
C13 0.019(4) 0.027(4) 0.031(5) 0.013(3) 0.012(4) 0.006(3)
C14 0.038(5) 0.027(4) 0.028(5) 0.013(3) 0.017(4) 0.020(3)
C15 0.034(5) 0.020(4) 0.014(4) 0.001(3) 0.005(4) 0.009(3)
C16 0.018(4) 0.008(3) 0.016(3) 0.004(2) 0.000(3) 0.010(2)
C17 0.022(4) 0.007(3) 0.018(4) -0.001(2) -0.001(3) 0.010(2)
C18 0.045(5) 0.023(4) 0.017(4) 0.001(3) -0.008(4) 0.013(3)
C19 0.028(5) 0.033(4) 0.029(5) -0.014(3) -0.017(4) -0.005(3)
C20 0.031(5) 0.016(4) 0.040(5) -0.001(3) -0.012(4) 0.000(3)
C21 0.010(4) 0.023(3) 0.020(4) 0.001(3) -0.005(3) -0.004(3)
N22 0.014(3) 0.009(2) 0.022(3) -0.001(2) -0.003(3) 0.001(2)
N31 0.017(3) 0.017(3) 0.014(3) 0.001(2) 0.004(3) -0.001(2)
C32 0.021(4) 0.021(4) 0.023(4) 0.000(3) 0.005(3) -0.002(3)
C33 0.014(4) 0.030(4) 0.029(5) 0.000(3) -0.001(4) -0.010(3)
C34 0.030(5) 0.017(4) 0.031(5) -0.006(3) -0.008(4) -0.004(3)
C35 0.022(4) 0.030(4) 0.017(4) -0.006(3) -0.001(3) -0.009(3)
C36 0.016(4) 0.021(3) 0.017(4) -0.004(3) 0.004(3) -0.004(3)
C37 0.014(4) 0.021(3) 0.014(4) -0.001(3) 0.001(3) 0.002(3)
C38 0.013(4) 0.026(4) 0.019(4) -0.004(3) 0.000(3) 0.002(3)
C39 0.022(4) 0.028(4) 0.011(4) 0.002(3) 0.008(3) 0.007(3)
C40 0.016(4) 0.022(4) 0.017(4) 0.005(3) 0.003(3) 0.006(3)
C41 0.013(4) 0.017(3) 0.017(4) 0.002(3) 0.005(3) 0.000(3)
N42 0.013(3) 0.016(3) 0.019(3) 0.000(2) 0.005(3) 0.001(2)
N51 0.008(3) 0.009(2) 0.019(3) 0.001(2) -0.004(2) 0.000(2)
C52 0.013(4) 0.013(3) 0.022(4) -0.001(3) 0.000(3) 0.007(3)
C53 0.016(4) 0.023(4) 0.029(5) -0.001(3) 0.010(3) 0.003(3)
C54 0.023(4) 0.030(4) 0.016(4) 0.000(3) 0.009(3) 0.007(3)
C55 0.011(4) 0.021(3) 0.019(4) -0.001(3) 0.001(3) -0.001(3)
C56 0.013(4) 0.010(3) 0.021(4) 0.005(3) 0.010(3) 0.006(2)
C57 0.004(3) 0.018(3) 0.019(4) -0.002(3) -0.003(3) 0.005(2)
C58 0.021(4) 0.024(4) 0.015(4) -0.004(3) 0.000(3) -0.004(3)
C59 0.024(4) 0.031(4) 0.020(4) -0.009(3) -0.008(4) -0.004(3)
C60 0.022(4) 0.018(4) 0.030(4) -0.006(3) 0.006(4) -0.008(3)
C61 0.013(4) 0.020(3) 0.024(4) -0.001(3) 0.008(3) -0.002(3)
N62 0.006(3) 0.014(3) 0.017(3) -0.004(2) 0.003(2) 0.001(2)
N71 0.016(3) 0.010(3) 0.018(3) 0.002(2) 0.001(3) -0.001(2)
C72 0.011(4) 0.013(3) 0.031(4) -0.002(3) 0.001(3) -0.002(3)
C73 0.011(4) 0.028(4) 0.030(5) -0.006(3) -0.005(3) 0.001(3)
C74 0.026(5) 0.020(4) 0.023(4) -0.001(3) -0.008(4) 0.006(3)
C75 0.021(4) 0.018(3) 0.017(4) -0.001(3) -0.007(3) 0.004(3)
C76 0.024(4) 0.007(3) 0.020(4) 0.000(3) 0.005(3) 0.004(3)
C77 0.016(4) 0.016(3) 0.017(4) 0.005(3) -0.007(3) 0.003(3)
C78 0.022(4) 0.028(4) 0.009(4) 0.001(3) 0.006(3) 0.004(3)
C79 0.025(4) 0.021(4) 0.027(4) 0.004(3) 0.014(4) -0.001(3)
C80 0.011(4) 0.013(3) 0.032(4) 0.004(3) 0.004(3) -0.006(2)
C81 0.014(4) 0.010(3) 0.025(4) 0.000(3) 0.003(3) 0.000(2)
N82 0.016(3) 0.016(3) 0.012(3) 0.001(2) 0.009(3) 0.002(2)
N91 0.007(3) 0.021(3) 0.017(3) -0.006(2) -0.003(2) 0.006(2)
S92 0.0120(9) 0.0155(8) 0.0157(9) -0.0019(6) 0.0006(7) 0.0049(6)
O93 0.008(2) 0.020(2) 0.025(3) -0.0034(19) -0.006(2) 0.0076(18)
O94 0.022(3) 0.016(2) 0.018(3) 0.0015(18) 0.009(2) 0.0010(18)
C95 0.021(4) 0.010(3) 0.024(4) -0.003(3) 0.008(3) 0.006(3)
C96 0.011(4) 0.019(3) 0.024(4) 0.000(3) 0.002(3) 0.001(3)
C97 0.021(4) 0.034(4) 0.020(4) 0.000(3) -0.001(4) 0.008(3)
C98 0.034(5) 0.022(4) 0.019(4) 0.002(3) 0.005(4) 0.017(3)
C99 0.024(4) 0.018(3) 0.025(4) 0.001(3) 0.009(4) 0.005(3)
C100 0.016(4) 0.019(3) 0.022(4) -0.003(3) 0.003(3) 0.004(3)
C101 0.037(5) 0.060(5) 0.030(5) 0.005(4) 0.018(4) 0.015(4)
C911 0.016(4) 0.016(3) 0.028(4) -0.009(3) 0.001(3) 0.008(3)
O912 0.044(4) 0.014(2) 0.045(4) -0.006(2) -0.022(3) 0.004(2)
O913 0.030(3) 0.016(2) 0.019(3) -0.0030(18) 0.002(2) -0.0090(19)
C914 0.029(5) 0.027(4) 0.034(5) -0.011(3) 0.004(4) 0.005(3)
N111 0.015(3) 0.012(3) 0.019(3) 0.005(2) 0.000(3) 0.005(2)
S112 0.0098(9) 0.0120(8) 0.0232(10) 0.0015(6) 0.0007(8) 0.0002(6)
O113 0.014(3) 0.011(2) 0.036(3) 0.0054(19) 0.001(2) -0.0044(17)
O114 0.010(2) 0.018(2) 0.035(3) 0.002(2) 0.004(2) 0.0070(18)
C115 0.016(4) 0.010(3) 0.015(4) 0.001(3) -0.006(3) 0.002(3)
C116 0.010(4) 0.006(3) 0.023(4) 0.002(3) 0.002(3) 0.001(2)
C117 0.009(4) 0.020(4) 0.030(4) -0.001(3) 0.005(3) 0.003(3)
C118 0.036(5) 0.023(4) 0.024(4) 0.001(3) 0.011(4) 0.002(3)
C119 0.037(5) 0.026(4) 0.014(4) -0.004(3) -0.013(4) 0.002(3)
C120 0.018(4) 0.022(4) 0.026(4) -0.002(3) -0.005(4) -0.003(3)
C121 0.050(6) 0.062(6) 0.026(5) 0.004(4) 0.006(5) 0.016(4)
C131 0.009(3) 0.022(3) 0.013(3) 0.001(3) 0.007(3) 0.003(2)
O132 0.020(3) 0.016(2) 0.025(3) 0.004(2) -0.008(2) 0.0011(19)
O133 0.0190(13) 0.0225(13) 0.0201(13) -0.0013(9) -0.0005(9) 0.0001(9)
C134 0.018(4) 0.032(4) 0.046(5) -0.008(4) 0.012(4) -0.015(3)
Cl1 0.0204(10) 0.0365(10) 0.0212(10) 0.0009(7) 0.0046(8) -0.0055(7)
O11 0.120(6) 0.044(4) 0.063(5) 0.002(3) 0.029(5) -0.032(4)
O12 0.043(4) 0.099(5) 0.030(4) 0.004(3) -0.005(3) 0.034(3)
O13 0.032(4) 0.113(5) 0.023(3) 0.008(3) 0.010(3) -0.016(3)
O14 0.028(3) 0.084(4) 0.017(3) -0.007(3) -0.002(3) -0.008(3)
Cl2 0.0233(11) 0.0372(10) 0.0167(9) 0.0016(7) -0.0007(8) -0.0012(7)
O21 0.047(4) 0.065(4) 0.019(3) 0.004(3) -0.002(3) 0.004(3)
O22 0.080(5) 0.036(3) 0.035(4) -0.006(2) 0.000(3) 0.025(3)
O23 0.020(3) 0.057(3) 0.033(3) 0.013(3) 0.008(3) 0.002(2)
O24 0.042(4) 0.062(4) 0.048(4) 0.016(3) 0.008(3) -0.019(3)
O5 0.027(3) 0.017(2) 0.035(3) -0.001(2) -0.002(3) 0.0059(19)
O6 0.083(6) 0.108(6) 0.088(6) 0.070(5) -0.048(5) -0.056(4)
O7 0.027(4) 0.073(4) 0.085(5) -0.010(4) 0.003(4) -0.010(3)
O8 0.038(4) 0.049(3) 0.053(4) -0.002(3) 0.019(3) -0.009(3)
O9 0.123(7) 0.069(5) 0.088(6) 0.001(4) -0.005(5) 0.003(4)

loop_
_atom_type_symbol
_atom_type_description
_atom_type_scat_dispersion_real
_atom_type_scat_dispersion_imag
_atom_type_scat_source
C C 0.0033 0.0016 'International Tables Vol C Tables 4.2.6.8 and 6.1.1.4'
H H 0.0000 0.0000 'International Tables Vol C Tables 4.2.6.8 and 6.1.1.4'
O O 0.0106 0.0060 'International Tables Vol C Tables 4.2.6.8 and 6.1.1.4'
N N 0.0061 0.0033 'International Tables Vol C Tables 4.2.6.8 and 6.1.1.4'
S S 0.1246 0.1234 'International Tables Vol C Tables 4.2.6.8 and 6.1.1.4'
Cl Cl 0.1484 0.1585 'International Tables Vol C Tables 4.2.6.8 and 6.1.1.4'
Cu Cu 0.3201 1.2651 'International Tables Vol C Tables 4.2.6.8 and 6.1.1.4'

loop_
_geom_angle_atom_site_label_1
_geom_angle_atom_site_label_2
_geom_angle_atom_site_label_3
_geom_angle
O1 Cu2 O2 81.83(16)
O1 Cu2 N31 94.82(19)
O2 Cu2 N31 153.65(18)
O1 Cu2 N42 168.87(19)
O2 Cu2 N42 97.06(18)
N31 Cu2 N42 81.2(2)
O1 Cu2 N91 98.80(17)
O2 Cu2 N91 95.27(17)
N31 Cu2 N91 111.05(18)
N42 Cu2 N91 92.33(19)
O1 Cu2 Cu4 40.66(12)
O2 Cu2 Cu4 42.33(10)
N31 Cu2 Cu4 133.80(15)
N42 Cu2 Cu4 139.39(15)
N91 Cu2 Cu4 91.75(12)
O1 Cu4 O2 82.14(16)
O1 Cu4 N71 163.14(18)
O2 Cu4 N71 98.85(19)
O1 Cu4 N82 96.72(19)
O2 Cu4 N82 177.53(17)
N71 Cu4 N82 81.6(2)
O1 Cu4 O3 98.11(16)
O2 Cu4 O3 81.85(14)
N71 Cu4 O3 98.69(17)
N82 Cu4 O3 100.49(17)
O1 Cu4 Cu2 40.87(11)
O2 Cu4 Cu2 42.43(11)
N71 Cu4 Cu2 134.42(15)
N82 Cu4 Cu2 135.99(15)
O3 Cu4 Cu2 97.63(10)
O4 Cu1 O3 82.11(16)
O4 Cu1 N11 167.94(18)
O3 Cu1 N11 95.46(18)
O4 Cu1 N22 95.40(19)
O3 Cu1 N22 151.20(18)
N11 Cu1 N22 81.0(2)
O4 Cu1 N111 98.95(17)
O3 Cu1 N111 96.54(17)
N11 Cu1 N111 93.06(19)
N22 Cu1 N111 112.15(18)
O4 Cu1 Cu3 41.20(12)
O3 Cu1 Cu3 42.42(11)
N11 Cu1 Cu3 137.87(15)
N22 Cu1 Cu3 134.62(15)
N111 Cu1 Cu3 91.60(13)
O4 Cu3 O3 81.79(17)
O4 Cu3 N51 98.78(19)
O3 Cu3 N51 176.38(18)
O4 Cu3 N62 163.28(18)
O3 Cu3 N62 97.28(18)
N51 Cu3 N62 81.1(2)
O4 Cu3 O2 97.48(16)
O3 Cu3 O2 81.71(14)
N51 Cu3 O2 101.72(16)
N62 Cu3 O2 98.90(17)
O4 Cu3 Cu1 40.44(12)
O3 Cu3 Cu1 42.84(11)
N51 Cu3 Cu1 136.82(14)
N62 Cu3 Cu1 132.78(14)
O2 Cu3 Cu1 98.19(10)
Cu4 O1 Cu2 98.47(18)
Cu4 O2 Cu2 95.24(15)
Cu4 O2 Cu3 97.92(15)
Cu2 O2 Cu3 109.26(18)
Cu3 O3 Cu1 94.74(16)
Cu3 O3 Cu4 98.51(15)
Cu1 O3 Cu4 111.06(18)
Cu1 O4 Cu3 98.36(18)
C12 N11 C16 118.5(6)
C12 N11 Cu1 126.1(4)
C16 N11 Cu1 115.3(4)
N11 C12 C13 122.6(7)
C14 C13 C12 118.3(7)
C13 C14 C15 119.7(7)
C14 C15 C16 119.9(7)
N11 C16 C15 120.9(6)
N11 C16 C17 114.2(6)
C15 C16 C17 124.9(6)
N22 C17 C18 119.8(6)
N22 C17 C16 115.3(6)
C18 C17 C16 124.9(6)
C19 C18 C17 119.1(7)
C20 C19 C18 120.5(7)
C19 C20 C21 119.0(7)
N22 C21 C20 120.9(7)
C21 N22 C17 120.7(6)
C21 N22 Cu1 125.1(5)
C17 N22 Cu1 114.1(4)
C32 N31 C36 118.7(6)
C32 N31 Cu2 126.1(5)
C36 N31 Cu2 115.2(4)
N31 C32 C33 122.7(6)
C34 C33 C32 119.4(6)
C33 C34 C35 118.9(7)
C36 C35 C34 118.3(6)
N31 C36 C35 122.0(6)
N31 C36 C37 114.5(6)
C35 C36 C37 123.4(6)
N42 C37 C38 121.8(6)
N42 C37 C36 114.0(6)
C38 C37 C36 124.2(6)
C37 C38 C39 118.5(6)
C40 C39 C38 119.7(6)
C39 C40 C41 118.8(6)
N42 C41 C40 121.7(6)
C41 N42 C37 119.4(6)
C41 N42 Cu2 125.5(5)
C37 N42 Cu2 115.0(4)
C56 N51 C52 118.8(6)
C56 N51 Cu3 115.7(4)
C52 N51 Cu3 125.6(5)
N51 C52 C53 122.8(7)
C54 C53 C52 118.1(6)
C53 C54 C55 119.9(6)
C54 C55 C56 118.9(6)
N51 C56 C55 121.6(6)
N51 C56 C57 114.7(5)
C55 C56 C57 123.7(6)
N62 C57 C58 121.8(6)
N62 C57 C56 114.7(6)
C58 C57 C56 123.4(6)
C57 C58 C59 118.0(6)
C60 C59 C58 120.3(7)
C61 C60 C59 118.0(6)
N62 C61 C60 123.2(6)
C61 N62 C57 118.7(6)
C61 N62 Cu3 127.3(5)
C57 N62 Cu3 113.7(4)
C72 N71 C76 117.4(6)
C72 N71 Cu4 127.6(5)
C76 N71 Cu4 114.8(4)
N71 C72 C73 123.2(7)
C72 C73 C74 118.9(7)
C73 C74 C75 119.1(7)
C76 C75 C74 118.9(7)
N71 C76 C75 122.4(6)
N71 C76 C77 114.4(6)
C75 C76 C77 123.2(6)
N82 C77 C78 119.6(6)
N82 C77 C76 115.1(6)
C78 C77 C76 125.3(6)
C79 C78 C77 119.4(6)
C80 C79 C78 118.7(6)
C79 C80 C81 120.9(6)
N82 C81 C80 120.3(6)
C81 N82 C77 121.1(6)
C81 N82 Cu4 124.9(5)
C77 N82 Cu4 114.0(4)
C911 N91 S92 116.8(5)
C911 N91 Cu2 116.6(4)
S92 N91 Cu2 124.9(3)
O93 S92 O94 113.3(3)
O93 S92 N91 114.3(3)
O94 S92 N91 108.0(3)
O93 S92 C95 107.0(3)
O94 S92 C95 105.5(3)
N91 S92 C95 108.2(3)
C96 C95 C100 119.9(6)
C96 C95 S92 117.7(5)
C100 C95 S92 122.4(6)
C97 C96 C95 120.6(6)
C96 C97 C98 120.2(7)
C99 C98 C97 119.5(7)
C99 C98 C101 119.9(7)
C97 C98 C101 120.6(7)
C98 C99 C100 120.7(6)
C95 C100 C99 119.1(7)
O912 C911 N91 130.0(7)
O912 C911 O913 121.6(6)
N91 C911 O913 108.3(5)
C911 O913 C914 116.1(5)
C131 N111 S112 119.0(4)
C131 N111 Cu1 114.1(4)
S112 N111 Cu1 125.4(3)
O113 S112 O114 114.4(3)
O113 S112 N111 106.3(3)
O114 S112 N111 113.6(3)
O113 S112 C115 106.3(3)
O114 S112 C115 107.0(3)
N111 S112 C115 109.0(3)
C120 C115 C116 119.5(6)
C120 C115 S112 117.9(5)
C116 C115 S112 122.7(5)
C117 C116 C115 119.6(6)
C118 C117 C116 122.1(6)
C117 C118 C119 117.3(6)
C117 C118 C121 123.0(7)
C119 C118 C121 119.7(7)
C120 C119 C118 120.8(7)
C115 C120 C119 120.7(7)
O132 C131 O133 122.1(6)
O132 C131 N111 126.8(6)
O133 C131 N111 111.1(5)
C131 O133 C134 114.9(5)
O14 Cl1 O12 111.2(3)
O14 Cl1 O13 110.1(3)
O12 Cl1 O13 108.9(3)
O14 Cl1 O11 109.4(4)
O12 Cl1 O11 108.4(4)
O13 Cl1 O11 108.9(4)
O23 Cl2 O21 110.9(3)
O23 Cl2 O24 108.7(3)
O21 Cl2 O24 110.3(3)
O23 Cl2 O22 108.9(3)
O21 Cl2 O22 109.2(3)
O24 Cl2 O22 108.8(4)

loop_
_geom_bond_atom_site_label_1
_geom_bond_atom_site_label_2
_geom_bond_distance
Cu2 O1 1.926(4)
Cu2 O2 1.973(4)
Cu2 N31 1.993(5)
Cu2 N42 2.003(5)
Cu2 N91 2.393(5)
Cu2 Cu4 2.9115(11)
Cu4 O1 1.918(4)
Cu4 O2 1.969(4)
Cu4 N71 2.000(5)
Cu4 N82 2.011(5)
Cu4 O3 2.279(4)
Cu1 O4 1.900(4)
Cu1 O3 1.977(4)
Cu1 N11 1.997(5)
Cu1 N22 2.014(5)
Cu1 N111 2.344(5)
Cu1 Cu3 2.8983(10)
Cu3 O4 1.929(4)
Cu3 O3 1.962(4)
Cu3 N51 1.972(5)
Cu3 N62 2.021(5)
Cu3 O2 2.290(4)
N11 C12 1.333(7)
N11 C16 1.349(8)
C12 C13 1.386(8)
C13 C14 1.362(10)
C14 C15 1.364(9)
C15 C16 1.376(8)
C16 C17 1.476(9)
C17 N22 1.349(8)
C17 C18 1.386(9)
C18 C19 1.374(10)
C19 C20 1.352(10)
C20 C21 1.382(9)
C21 N22 1.335(7)
N31 C32 1.329(7)
N31 C36 1.341(8)
C32 C33 1.367(9)
C33 C34 1.366(9)
C34 C35 1.397(9)
C35 C36 1.381(8)
C36 C37 1.498(8)
C37 N42 1.346(8)
C37 C38 1.375(8)
C38 C39 1.392(9)
C39 C40 1.361(9)
C40 C41 1.395(8)
C41 N42 1.330(7)
N51 C56 1.341(8)
N51 C52 1.343(7)
C52 C53 1.387(8)
C53 C54 1.375(9)
C54 C55 1.380(9)
C55 C56 1.392(8)
C56 C57 1.473(8)
C57 N62 1.348(8)
C57 C58 1.372(8)
C58 C59 1.385(9)
C59 C60 1.369(9)
C60 C61 1.366(9)
C61 N62 1.325(7)
N71 C72 1.348(7)
N71 C76 1.358(8)
C72 C73 1.369(9)
C73 C74 1.376(9)
C74 C75 1.390(9)
C75 C76 1.374(9)
C76 C77 1.483(9)
C77 N82 1.361(8)
C77 C78 1.391(8)
C78 C79 1.381(9)
C79 C80 1.360(9)
C80 C81 1.378(8)
C81 N82 1.318(7)
N91 C911 1.339(7)
N91 S92 1.585(5)
S92 O93 1.453(4)
S92 O94 1.454(4)
S92 C95 1.779(7)
C95 C96 1.388(9)
C95 C100 1.395(8)
C96 C97 1.365(9)
C97 C98 1.412(9)
C98 C99 1.367(9)
C98 C101 1.502(9)
C99 C100 1.404(9)
C911 O912 1.206(7)
C911 O913 1.353(8)
O913 C914 1.439(7)
N111 C131 1.381(7)
N111 S112 1.585(6)
S112 O113 1.447(4)
S112 O114 1.448(4)
S112 C115 1.773(7)
C115 C120 1.367(9)
C115 C116 1.393(8)
C116 C117 1.376(8)
C117 C118 1.373(9)
C118 C119 1.413(10)
C118 C121 1.506(10)
C119 C120 1.373(9)
C131 O132 1.241(7)
C131 O133 1.321(7)
O133 C134 1.413(7)
Cl1 O14 1.423(5)
Cl1 O12 1.425(5)
Cl1 O13 1.431(5)
Cl1 O11 1.434(5)
Cl2 O23 1.429(5)
Cl2 O21 1.430(5)
Cl2 O24 1.448(5)
Cl2 O22 1.453(5)
